data_1527956
loop_
_publ_author_name
'Propach, V.'

_publ_section_title
;
 Kristallstruktur von Ca0.5 Cu1.5 Ti2 O6 , Cu1.5 Ta Ti O6 und Cu Ta2 O6 .
 Das spektroskopische Verhalten von Cu(2+)-Ionen in kubooktaedrischer
 Umgebung
;
_journal_name_full 'Zeitschrift fuer Anorganische und Allgemeine Chemie'
_journal_page_first 161
_journal_page_last 171
_journal_volume 435
_journal_year 1977
_chemical_formula_sum 'Ca0.5 Cu1.5 O6 Ti2'
_chemical_name_systematic 'Ca0.5 Cu1.5 Ti2 O6'
_space_group_IT_number 204
_symmetry_space_group_name_Hall '-I 2 2 3'
_symmetry_space_group_name_H-M 'I m -3'
_cell_angle_alpha 90
_cell_angle_beta 90
_cell_angle_gamma 90
_cell_formula_units_Z 4
_cell_length_a 7.37
_cell_length_b 7.37
_cell_length_c 7.37
_cell_volume 400.316
_citation_journal_id_ASTM ZAACAB
_cod_data_source_file Propach_ZAACAB_1977_800.cif
_cod_data_source_block Ca0.5Cu1.5O6Ti2
_cod_original_cell_volume 400.3155
_cod_database_code 1527956

loop_
_symmetry_equiv_pos_as_xyz
x,y,z
-x,-y,z
x,-y,-z
-x,y,-z
z,x,y
-z,-x,y
z,-x,-y
-z,x,-y
y,z,x
y,-z,-x
-y,z,-x
-y,-z,x
-x,-y,-z
x,y,-z
-x,y,z
x,-y,z
-z,-x,-y
z,x,-y
-z,x,y
z,-x,y
-y,-z,-x
-y,z,x
y,-z,x
y,z,-x
x+1/2,y+1/2,z+1/2
-x+1/2,-y+1/2,z+1/2
x+1/2,-y+1/2,-z+1/2
-x+1/2,y+1/2,-z+1/2
z+1/2,x+1/2,y+1/2
-z+1/2,-x+1/2,y+1/2
z+1/2,-x+1/2,-y+1/2
-z+1/2,x+1/2,-y+1/2
y+1/2,z+1/2,x+1/2
y+1/2,-z+1/2,-x+1/2
-y+1/2,z+1/2,-x+1/2
-y+1/2,-z+1/2,x+1/2
-x+1/2,-y+1/2,-z+1/2
x+1/2,y+1/2,-z+1/2
-x+1/2,y+1/2,z+1/2
x+1/2,-y+1/2,z+1/2
-z+1/2,-x+1/2,-y+1/2
z+1/2,x+1/2,-y+1/2
-z+1/2,x+1/2,y+1/2
z+1/2,-x+1/2,y+1/2
-y+1/2,-z+1/2,-x+1/2
-y+1/2,z+1/2,x+1/2
y+1/2,-z+1/2,x+1/2
y+1/2,z+1/2,-x+1/2

loop_
_atom_site_label
_atom_site_type_symbol
_atom_site_fract_x
_atom_site_fract_y
_atom_site_fract_z
_atom_site_occupancy
_atom_site_U_iso_or_equiv
O1 O-2 0 0.304 0.1793 1 0.0
Cu1 Cu+2 0 0.5 0.5 1 0.0
Ca1 Ca+2 0 0 0 1 0.0
Ti1 Ti+4 0.25 0.25 0.25 1 0.0
